data_2312251
loop_
_publ_author_name
'Shahed, H.'
'Sharma, N.'
'Angst, M.'
'Voigt, J.'
'Per&#xdf;on, J'
'Prakash, P.'
'T&#xf6;rnroos, K W'
'Chernyshov, D.'
'Gildenast, H.'
'Ohl, M.'
'Saffarini, G.'
'Grzechnik, A.'
'Friese, K.'

_publ_section_title
;
 Structural insight into the cooperativity of spin crossover compounds.
;
_journal_issue 'Pt 5'
_journal_name_full 'Acta crystallographica Section B, Structural science, crystal engineering and materials'
_journal_page_first 354
_journal_page_last 367
_journal_paper_doi 10.1107/S2052520623005814
_journal_volume 79
_journal_year 2023
_chemical_formula_sum 'C10.86 H8 Fe0.29 N1.71 S0.57'
_chemical_formula_weight 196.75
_space_group_crystal_system orthorhombic
_space_group_IT_number 56
_space_group_name_Hall '-P 2ab 2ac'
_space_group_name_H-M_alt 'P c c n'
_atom_sites_solution_hydrogens geom
_audit_creation_method SHELXL-2019/2
_cell_angle_alpha 90
_cell_angle_beta 90
_cell_angle_gamma 90
_cell_formula_units_Z 14
_cell_length_a 12.9344(4)
_cell_length_b 15.0561(5)
_cell_length_c 17.6128(4)
_cell_measurement_reflns_used 3358
_cell_measurement_temperature 235(2)
_cell_measurement_theta_max 22.6760
_cell_measurement_theta_min 1.9030
_cell_volume 3429.95(17)
_computing_structure_refinement 'SHELXL-2019/2 (Sheldrick, 2019)'
_diffrn_ambient_temperature 293(2)
_diffrn_measured_fraction_theta_full 0.985
_diffrn_measured_fraction_theta_max 0.825
_diffrn_measurement_device_type '4-circle diffractometer'
_diffrn_radiation_type Synchrotron
_diffrn_radiation_wavelength 0.65524
_diffrn_reflns_av_R_equivalents 0.0885
_diffrn_reflns_av_unetI/netI 0.0663
_diffrn_reflns_Laue_measured_fraction_full 0.985
_diffrn_reflns_Laue_measured_fraction_max 0.825
_diffrn_reflns_limit_h_max 20
_diffrn_reflns_limit_h_min -20
_diffrn_reflns_limit_k_max 19
_diffrn_reflns_limit_k_min -18
_diffrn_reflns_limit_l_max 28
_diffrn_reflns_limit_l_min -28
_diffrn_reflns_number 36033
_diffrn_reflns_point_group_measured_fraction_full 0.985
_diffrn_reflns_point_group_measured_fraction_max 0.825
_diffrn_reflns_theta_full 23.150
_diffrn_reflns_theta_max 33.020
_diffrn_reflns_theta_min 1.914
_exptl_absorpt_coefficient_mu 0.438
_exptl_crystal_density_diffrn 1.334
_exptl_crystal_description irregular
_exptl_crystal_F_000 1424
_refine_diff_density_max 0.212
_refine_diff_density_min -0.268
_refine_diff_density_rms 0.040
_refine_ls_extinction_method none
_refine_ls_goodness_of_fit_ref 1.144
_refine_ls_hydrogen_treatment constr
_refine_ls_matrix_type full
_refine_ls_number_parameters 213
_refine_ls_number_reflns 6822
_refine_ls_number_restraints 0
_refine_ls_restrained_S_all 1.144
_refine_ls_R_factor_all 0.1853
_refine_ls_R_factor_gt 0.0950
_refine_ls_shift/su_max 0.000
_refine_ls_shift/su_mean 0.000
_refine_ls_structure_factor_coef Fsqd
_refine_ls_weighting_details 'w=1/[\s^2^(Fo^2^)+(0.0280P)^2^+1.7500P] where P=(Fo^2^+2Fc^2^)/3'
_refine_ls_weighting_scheme calc
_refine_ls_wR_factor_gt 0.1395
_refine_ls_wR_factor_ref 0.1670
_reflns_Friedel_coverage 0.000
_reflns_number_gt 3407
_reflns_number_total 6822
_reflns_threshold_expression 'I > 2\s(I)'
_cod_data_source_file Bia_Portho_235K.cif
_cod_data_source_block Bia_dw4400_235K
_cod_depositor_comments 'Adding full bibliography for 2312165--2312274.cif.'
_cod_original_cell_volume 3429.94(17)
_cod_database_code 2312251
_shelx_shelxl_version_number 2019/2
_shelx_space_group_comment
;
The symmetry employed for this shelxl refinement is uniquely defined
by the following loop, which should always be used as a source of
symmetry information in preference to the above space-group names.
They are only intended as comments.
;

loop_
_space_group_symop_operation_xyz
'x, y, z'
'-x+1/2, -y+1/2, z'
'-x, y+1/2, -z+1/2'
'x+1/2, -y, -z+1/2'
'-x, -y, -z'
'x-1/2, y-1/2, -z'
'x, -y-1/2, z-1/2'
'-x-1/2, y, z-1/2'

loop_
_atom_site_label
_atom_site_type_symbol
_atom_site_fract_x
_atom_site_fract_y
_atom_site_fract_z
_atom_site_U_iso_or_equiv
_atom_site_adp_type
_atom_site_occupancy
_atom_site_site_symmetry_order
_atom_site_calc_flag
_atom_site_refinement_flags_posn
_atom_site_refinement_flags_adp
_atom_site_refinement_flags_occupancy
_atom_site_disorder_assembly
_atom_site_disorder_group
Fe01 Fe 0.750000 0.750000 0.57693(3) 0.05261(17) Uani 1 2 d S T P . .
S002 S 0.91062(9) 0.55722(8) 0.39542(5) 0.0920(4) Uani 1 1 d . . . . .
N003 N 0.7448(2) 0.84411(15) 0.67519(13) 0.0563(5) Uani 1 1 d . . . . .
N004 N 0.8015(2) 0.66065(19) 0.49676(14) 0.0700(7) Uani 1 1 d . . . . .
N005 N 0.91068(19) 0.79608(17) 0.59442(13) 0.0575(6) Uani 1 1 d . . . . .
C006 C 0.6566(2) 0.86095(19) 0.72123(16) 0.0549(7) Uani 1 1 d . . . . .
C007 C 0.5641(2) 0.88293(19) 0.68625(16) 0.0586(7) Uani 1 1 d . . . . .
H007 H 0.561524 0.890050 0.633833 0.070 Uiso 1 1 calc R U . . .
C008 C 0.9260(2) 0.8476(2) 0.65556(17) 0.0604(8) Uani 1 1 d . . . . .
C009 C 0.8331(3) 0.8711(2) 0.69813(17) 0.0627(8) Uani 1 1 d . . . . .
H009 H 0.838161 0.905570 0.741786 0.075 Uiso 1 1 calc R U . . .
C00A C 0.6597(3) 0.8506(2) 0.79939(17) 0.0649(8) Uani 1 1 d . . . . .
H00A H 0.721460 0.835781 0.823275 0.078 Uiso 1 1 calc R U . . .
C00B C 0.4779(3) 0.8840(2) 0.80733(18) 0.0614(8) Uani 1 1 d . . . . .
C00C C 0.4763(3) 0.8942(2) 0.72906(18) 0.0631(8) Uani 1 1 d . . . . .
H00C H 0.414533 0.908911 0.705101 0.076 Uiso 1 1 calc R U . . .
C00D C 0.8471(2) 0.6182(2) 0.45422(16) 0.0594(8) Uani 1 1 d . . . . .
C00E C 0.5709(3) 0.8625(2) 0.84179(17) 0.0683(9) Uani 1 1 d . . . . .
H00E H 0.573519 0.855882 0.894253 0.082 Uiso 1 1 calc R U . . .
C00F C 0.3822(3) 0.8978(2) 0.85263(19) 0.0674(9) Uani 1 1 d . . . . .
C00G C 0.9936(3) 0.7732(2) 0.55346(19) 0.0691(9) Uani 1 1 d . . . . .
H00G H 0.984279 0.738088 0.510576 0.083 Uiso 1 1 calc R U . . .
C00H C 0.3851(3) 0.9424(2) 0.92141(19) 0.0761(10) Uani 1 1 d . . . . .
H00H H 0.447829 0.963216 0.940050 0.091 Uiso 1 1 calc R U . . .
C00I C 1.0226(3) 0.8767(3) 0.6773(2) 0.0811(10) Uani 1 1 d . . . . .
H00I H 1.030723 0.912397 0.719985 0.097 Uiso 1 1 calc R U . . .
C00J C 0.2881(3) 0.8673(3) 0.8266(2) 0.0870(11) Uani 1 1 d . . . . .
H00J H 0.284503 0.836904 0.780690 0.104 Uiso 1 1 calc R U . . .
C00K C 0.1984(3) 0.8816(3) 0.8685(3) 0.1013(13) Uani 1 1 d . . . . .
H00K H 0.135318 0.860856 0.850406 0.122 Uiso 1 1 calc R U . . .
C00L C 1.1067(3) 0.8517(3) 0.6346(3) 0.0957(13) Uani 1 1 d . . . . .
H00L H 1.172783 0.870251 0.648130 0.115 Uiso 1 1 calc R U . . .
C00M C 0.2952(4) 0.9561(3) 0.9627(2) 0.0904(12) Uani 1 1 d . . . . .
H00M H 0.298043 0.986006 1.008907 0.108 Uiso 1 1 calc R U . . .
C00N C 0.2027(4) 0.9261(3) 0.9359(3) 0.0955(13) Uani 1 1 d . . . . .
H00N H 0.142530 0.935892 0.963630 0.115 Uiso 1 1 calc R U . . .
C00O C 1.0922(3) 0.7995(3) 0.5722(2) 0.0869(11) Uani 1 1 d . . . . .
H00O H 1.148287 0.781996 0.542745 0.104 Uiso 1 1 calc R U . . .

loop_
_atom_site_aniso_label
_atom_site_aniso_U_11
_atom_site_aniso_U_22
_atom_site_aniso_U_33
_atom_site_aniso_U_23
_atom_site_aniso_U_13
_atom_site_aniso_U_12
Fe01 0.0557(3) 0.0620(4) 0.0401(3) 0.000 0.000 0.0052(3)
S002 0.0936(7) 0.1229(9) 0.0594(5) -0.0084(5) 0.0144(5) 0.0421(6)
N003 0.0610(14) 0.0593(14) 0.0485(11) 0.0010(11) -0.0054(12) 0.0117(12)
N004 0.0782(18) 0.0760(18) 0.0559(15) -0.0086(13) 0.0111(14) 0.0022(15)
N005 0.0574(15) 0.0636(15) 0.0515(13) 0.0072(12) 0.0021(11) 0.0035(12)
C006 0.0632(18) 0.0530(17) 0.0485(15) -0.0043(13) 0.0005(13) 0.0102(13)
C007 0.070(2) 0.0597(18) 0.0459(15) -0.0002(13) -0.0060(14) 0.0108(15)
C008 0.0617(19) 0.0650(19) 0.0544(16) 0.0051(14) -0.0071(14) 0.0020(15)
C009 0.075(2) 0.0616(19) 0.0519(16) -0.0028(14) -0.0054(15) 0.0073(16)
C00A 0.067(2) 0.076(2) 0.0519(16) -0.0005(15) -0.0077(15) 0.0155(16)
C00B 0.070(2) 0.0538(18) 0.0606(18) -0.0022(14) 0.0033(15) 0.0136(15)
C00C 0.0650(19) 0.0604(19) 0.0638(19) -0.0022(15) -0.0067(16) 0.0163(15)
C00D 0.0582(18) 0.075(2) 0.0453(15) 0.0025(15) -0.0006(13) 0.0007(15)
C00E 0.079(2) 0.078(2) 0.0477(16) 0.0036(15) 0.0028(15) 0.0176(18)
C00F 0.074(2) 0.0592(19) 0.069(2) 0.0053(16) 0.0068(17) 0.0168(16)
C00G 0.065(2) 0.077(2) 0.0648(19) 0.0064(16) 0.0109(16) -0.0004(16)
C00H 0.079(2) 0.082(2) 0.068(2) 0.0026(19) 0.0037(18) 0.0267(18)
C00I 0.072(2) 0.090(3) 0.081(2) -0.005(2) -0.018(2) -0.0057(19)
C00J 0.079(2) 0.088(3) 0.093(3) -0.013(2) 0.010(2) 0.005(2)
C00K 0.075(3) 0.112(3) 0.117(4) -0.006(3) 0.012(3) 0.006(2)
C00L 0.061(2) 0.118(3) 0.108(3) 0.010(3) -0.009(2) -0.011(2)
C00M 0.100(3) 0.101(3) 0.071(2) -0.002(2) 0.007(2) 0.041(3)
C00N 0.081(3) 0.112(3) 0.093(3) 0.008(2) 0.021(2) 0.029(3)
C00O 0.061(2) 0.107(3) 0.093(3) 0.013(2) 0.008(2) 0.001(2)

loop_
_atom_type_symbol
_atom_type_description
_atom_type_scat_dispersion_real
_atom_type_scat_dispersion_imag
_atom_type_scat_source
Fe Fe 0.3265 0.6960 'International Tables Vol C Tables 4.2.6.8 and 6.1.1.4'
C C 0.0024 0.0013 'International Tables Vol C Tables 4.2.6.8 and 6.1.1.4'
H H 0.0000 0.0000 'International Tables Vol C Tables 4.2.6.8 and 6.1.1.4'
N N 0.0049 0.0027 'International Tables Vol C Tables 4.2.6.8 and 6.1.1.4'
S S 0.1051 0.1002 'International Tables Vol C Tables 4.2.6.8 and 6.1.1.4'

loop_
_geom_angle_atom_site_label_1
_geom_angle_atom_site_label_2
_geom_angle_atom_site_label_3
_geom_angle
_geom_angle_site_symmetry_1
_geom_angle_site_symmetry_3
_geom_angle_publ_flag
N004 Fe01 N004 93.51(15) 2_665 . ?
N004 Fe01 N005 101.22(10) 2_665 . ?
N004 Fe01 N005 89.78(10) . . ?
N004 Fe01 N005 89.79(10) 2_665 2_665 ?
N004 Fe01 N005 101.22(10) . 2_665 ?
N005 Fe01 N005 163.99(12) . 2_665 ?
N004 Fe01 N003 162.33(10) 2_665 2_665 ?
N004 Fe01 N003 96.14(9) . 2_665 ?
N005 Fe01 N003 93.61(9) . 2_665 ?
N005 Fe01 N003 73.84(9) 2_665 2_665 ?
N004 Fe01 N003 96.14(9) 2_665 . ?
N004 Fe01 N003 162.33(10) . . ?
N005 Fe01 N003 73.84(9) . . ?
N005 Fe01 N003 93.61(9) 2_665 . ?
N003 Fe01 N003 78.68(12) 2_665 . ?
C009 N003 C006 118.7(3) . . ?
C009 N003 Fe01 114.8(2) . . ?
C006 N003 Fe01 125.29(19) . . ?
C00D N004 Fe01 167.6(3) . . ?
C00G N005 C008 117.6(3) . . ?
C00G N005 Fe01 126.7(2) . . ?
C008 N005 Fe01 115.6(2) . . ?
C00A C006 C007 119.5(3) . . ?
C00A C006 N003 121.6(3) . . ?
C007 C006 N003 118.8(2) . . ?
C00C C007 C006 120.0(3) . . ?
N005 C008 C00I 122.7(3) . . ?
N005 C008 C009 115.5(3) . . ?
C00I C008 C009 121.7(3) . . ?
N003 C009 C008 119.7(3) . . ?
C00E C00A C006 119.9(3) . . ?
C00E C00B C00C 118.3(3) . . ?
C00E C00B C00F 121.3(3) . . ?
C00C C00B C00F 120.3(3) . . ?
C007 C00C C00B 121.3(3) . . ?
N004 C00D S002 179.0(3) . . ?
C00A C00E C00B 121.0(3) . . ?
C00J C00F C00H 118.4(3) . . ?
C00J C00F C00B 120.7(3) . . ?
C00H C00F C00B 121.0(3) . . ?
N005 C00G C00O 122.7(3) . . ?
C00F C00H C00M 120.6(4) . . ?
C00L C00I C008 118.6(4) . . ?
C00F C00J C00K 120.5(4) . . ?
C00N C00K C00J 120.3(4) . . ?
C00O C00L C00I 119.3(4) . . ?
C00N C00M C00H 120.3(4) . . ?
C00M C00N C00K 120.0(4) . . ?
C00L C00O C00G 119.1(4) . . ?

loop_
_geom_bond_atom_site_label_1
_geom_bond_atom_site_label_2
_geom_bond_distance
_geom_bond_site_symmetry_2
_geom_bond_publ_flag
Fe01 N004 2.061(3) 2_665 ?
Fe01 N004 2.061(3) . ?
Fe01 N005 2.213(2) . ?
Fe01 N005 2.213(2) 2_665 ?
Fe01 N003 2.238(2) 2_665 ?
Fe01 N003 2.238(2) . ?
S002 C00D 1.609(3) . ?
N003 C009 1.277(4) . ?
N003 C006 1.423(4) . ?
N004 C00D 1.148(4) . ?
N005 C00G 1.338(4) . ?
N005 C008 1.342(4) . ?
C006 C00A 1.386(4) . ?
C006 C007 1.386(4) . ?
C007 C00C 1.374(4) . ?
C008 C00I 1.379(4) . ?
C008 C009 1.460(4) . ?
C00A C00E 1.382(4) . ?
C00B C00E 1.385(4) . ?
C00B C00C 1.387(4) . ?
C00B C00F 1.487(4) . ?
C00F C00J 1.380(5) . ?
C00F C00H 1.385(5) . ?
C00G C00O 1.376(5) . ?
C00H C00M 1.387(5) . ?
C00I C00L 1.375(5) . ?
C00J C00K 1.391(5) . ?
C00K C00N 1.365(6) . ?
C00L C00O 1.364(6) . ?
C00M C00N 1.363(6) . ?
